data_1512319
loop_
_publ_author_name
'Rivero, Alexandra R.'
'Fern\'andez, Israel'
'Sierra, Miguel \'Angel'

_publ_section_title
;
 Regio- and Diastereoselective Stepwise [8 + 3]-Cycloaddition Reaction
 between Tropone Derivatives and Donor-Acceptor Cyclopropanes.
;
_journal_issue 19
_journal_name_full 'Organic letters'
_journal_page_first 4928
_journal_page_last 4931
_journal_paper_doi 10.1021/ol4020656
_journal_volume 15
_journal_year 2013
_chemical_formula_sum 'C34 H34 N2 O12'
_chemical_formula_weight 662.63
_chemical_name_systematic ?
_space_group_IT_number 2
_symmetry_cell_setting triclinic
_symmetry_space_group_name_Hall '-P 1'
_symmetry_space_group_name_H-M 'P -1'
_atom_sites_solution_hydrogens geom
_atom_sites_solution_primary direct
_atom_sites_solution_secondary difmap
_audit_creation_method SHELXL-97
_cell_angle_alpha 88.734(9)
_cell_angle_beta 76.453(10)
_cell_angle_gamma 80.102(11)
_cell_formula_units_Z 2
_cell_length_a 9.679(5)
_cell_length_b 11.267(5)
_cell_length_c 16.238(8)
_cell_measurement_reflns_used 1083
_cell_measurement_temperature 296(2)
_cell_measurement_theta_max 16.84
_cell_measurement_theta_min 2.22
_cell_volume 1695.6(14)
_computing_cell_refinement 'Bruker SMART'
_computing_data_collection 'Bruker SMART'
_computing_data_reduction 'Bruker SAINT'
_computing_molecular_graphics 'Bruker SHELXTL'
_computing_publication_material 'Bruker SHELXTL'
_computing_structure_refinement 'SHELXL-97 (Sheldrick, 1997)'
_computing_structure_solution 'SHELXS-97 (Sheldrick, 1990)'
_diffrn_ambient_temperature 296(2)
_diffrn_measured_fraction_theta_full 0.973
_diffrn_measured_fraction_theta_max 0.973
_diffrn_measurement_device_type 'CCD area detector'
_diffrn_measurement_method 'phi and omega scans'
_diffrn_radiation_monochromator graphite
_diffrn_radiation_source 'fine-focus sealed tube'
_diffrn_radiation_type MoK\a
_diffrn_radiation_wavelength 0.71073
_diffrn_reflns_av_R_equivalents 0.0885
_diffrn_reflns_av_sigmaI/netI 0.2070
_diffrn_reflns_limit_h_max 11
_diffrn_reflns_limit_h_min -11
_diffrn_reflns_limit_k_max 13
_diffrn_reflns_limit_k_min -12
_diffrn_reflns_limit_l_max 18
_diffrn_reflns_limit_l_min -19
_diffrn_reflns_number 13103
_diffrn_reflns_theta_full 25.00
_diffrn_reflns_theta_max 25.00
_diffrn_reflns_theta_min 1.29
_exptl_absorpt_coefficient_mu 0.099
_exptl_absorpt_correction_type none
_exptl_crystal_colour colorless
_exptl_crystal_density_diffrn 1.298
_exptl_crystal_density_method 'not measured'
_exptl_crystal_description prismatic
_exptl_crystal_F_000 696
_exptl_crystal_size_max 0.30
_exptl_crystal_size_mid 0.14
_exptl_crystal_size_min 0.10
_refine_diff_density_max 0.363
_refine_diff_density_min -0.252
_refine_diff_density_rms 0.055
_refine_ls_extinction_method none
_refine_ls_goodness_of_fit_ref 0.998
_refine_ls_hydrogen_treatment constr
_refine_ls_matrix_type full
_refine_ls_number_parameters 427
_refine_ls_number_reflns 5823
_refine_ls_number_restraints 4
_refine_ls_restrained_S_all 1.020
_refine_ls_R_factor_all 0.2468
_refine_ls_R_factor_gt 0.0765
_refine_ls_shift/su_max 0.007
_refine_ls_shift/su_mean 0.001
_refine_ls_structure_factor_coef Fsqd
_refine_ls_weighting_details 'calc w=1/[\s^2^(Fo^2^)+(0.0590P)^2^+0.0000P] where P=(Fo^2^+2Fc^2^)/3'
_refine_ls_weighting_scheme calc
_refine_ls_wR_factor_gt 0.1771
_refine_ls_wR_factor_ref 0.2110
_reflns_number_gt 1595
_reflns_number_total 5823
_reflns_threshold_expression >2sigma(I)
_cod_data_source_file ol4020656_si_002.cif
_cod_data_source_block RR565B
_cod_depositor_comments
;
The following automatic conversions were performed:

'_symmetry_cell_setting' value 'Triclinic' changed to 'triclinic'
according to /home/saulius/struct/CIF-dictionaries/cif_core.dic
dictionary named 'cif_core.dic' version 2.4.2 from 2011-04-26.

Automatic conversion script
Id: cif_fix_values 1891 2012-01-12 08:04:46Z andrius 
;
_cod_original_sg_symbol_H-M P-1
_cod_database_code 1512319

loop_
_symmetry_equiv_pos_as_xyz
'x, y, z'
'-x, -y, -z'

loop_
_atom_site_label
_atom_site_type_symbol
_atom_site_fract_x
_atom_site_fract_y
_atom_site_fract_z
_atom_site_U_iso_or_equiv
_atom_site_adp_type
_atom_site_occupancy
_atom_site_symmetry_multiplicity
_atom_site_calc_flag
_atom_site_refinement_flags
C1 C 0.6904(7) 0.3638(6) 0.3507(5) 0.079(2) Uani 1 1 d .
C2 C 0.7034(7) 0.3989(6) 0.4350(5) 0.0700(19) Uani 1 1 d .
C3 C 0.7970(7) 0.4655(7) 0.4569(6) 0.101(3) Uani 1 1 d .
H3 H 0.8654 0.4960 0.4156 0.122 Uiso 1 1 calc R
C4 C 0.7859(9) 0.4858(7) 0.5428(6) 0.108(3) Uani 1 1 d .
H4 H 0.8455 0.5323 0.5595 0.129 Uiso 1 1 calc R
C5 C 0.6868(9) 0.4371(8) 0.6026(5) 0.109(3) Uani 1 1 d .
H5 H 0.6809 0.4508 0.6596 0.131 Uiso 1 1 calc R
C6 C 0.5950(8) 0.3677(7) 0.5801(5) 0.090(2) Uani 1 1 d .
H6 H 0.5294 0.3337 0.6210 0.108 Uiso 1 1 calc R
C7 C 0.6049(7) 0.3519(6) 0.4966(5) 0.0663(19) Uani 1 1 d .
C8 C 0.5230(7) 0.2839(6) 0.4528(5) 0.067(2) Uani 1 1 d .
C9 C 0.5348(7) 0.2441(5) 0.2977(4) 0.0660(18) Uani 1 1 d .
H9 H 0.5857 0.2567 0.2431 0.079 Uiso 1 1 calc R
C10 C 0.4316(6) 0.1817(5) 0.3051(4) 0.0669(19) Uani 1 1 d .
H10 H 0.3812 0.1679 0.3597 0.080 Uiso 1 1 calc R
C11 C 0.3866(6) 0.1300(6) 0.2327(4) 0.0557(17) Uani 1 1 d .
C12 C 0.4977(8) 0.1347(8) 0.1482(5) 0.076(2) Uani 1 1 d .
C13 C 0.7444(10) 0.0534(9) 0.0753(6) 0.141(3) Uani 1 1 d D
H13A H 0.7369 0.1279 0.0442 0.169 Uiso 1 1 calc R
H13B H 0.8354 0.0388 0.0923 0.169 Uiso 1 1 calc R
C14 C 0.7271(12) -0.0479(9) 0.0266(6) 0.213(6) Uani 1 1 d D
H14A H 0.8028 -0.1146 0.0283 0.320 Uiso 1 1 calc R
H14B H 0.7318 -0.0247 -0.0311 0.320 Uiso 1 1 calc R
H14C H 0.6353 -0.0711 0.0505 0.320 Uiso 1 1 calc R
C15 C 0.3746(7) -0.0028(8) 0.2515(5) 0.071(2) Uani 1 1 d .
C16 C 0.3250(11) -0.1810(8) 0.2028(6) 0.151(4) Uani 1 1 d D
H16A H 0.4060 -0.2267 0.2218 0.181 Uiso 1 1 calc R
H16B H 0.2380 -0.1824 0.2467 0.181 Uiso 1 1 calc R
C17 C 0.3123(16) -0.2333(9) 0.1247(6) 0.272(8) Uani 1 1 d D
H17A H 0.2346 -0.1855 0.1052 0.408 Uiso 1 1 calc R
H17B H 0.2932 -0.3138 0.1347 0.408 Uiso 1 1 calc R
H17C H 0.4008 -0.2352 0.0826 0.408 Uiso 1 1 calc R
C18 C 0.0689(7) 0.1740(6) 0.3632(4) 0.0613(18) Uani 1 1 d .
C19 C -0.0562(6) 0.1107(6) 0.3891(5) 0.0581(18) Uani 1 1 d .
C20 C -0.1393(7) 0.0957(6) 0.4681(5) 0.084(2) Uani 1 1 d .
H20 H -0.1226 0.1288 0.5161 0.101 Uiso 1 1 calc R
C21 C -0.2504(8) 0.0285(7) 0.4741(5) 0.093(3) Uani 1 1 d .
H21 H -0.3059 0.0135 0.5270 0.111 Uiso 1 1 calc R
C22 C -0.2772(8) -0.0144(7) 0.4036(6) 0.098(3) Uani 1 1 d .
H22 H -0.3541 -0.0557 0.4091 0.118 Uiso 1 1 calc R
C23 C -0.1950(7) 0.0007(6) 0.3235(5) 0.081(2) Uani 1 1 d .
H23 H -0.2134 -0.0299 0.2752 0.097 Uiso 1 1 calc R
C24 C -0.0828(7) 0.0646(6) 0.3195(4) 0.0611(18) Uani 1 1 d .
C25 C 0.0249(7) 0.0922(6) 0.2452(5) 0.0640(19) Uani 1 1 d .
C26 C 0.2395(6) 0.1964(6) 0.2191(4) 0.0530(16) Uani 1 1 d .
H26 H 0.2363 0.1757 0.1614 0.064 Uiso 1 1 calc R
C27 C 0.2253(6) 0.3331(6) 0.2231(4) 0.0664(19) Uani 1 1 d .
H27A H 0.3160 0.3559 0.1938 0.080 Uiso 1 1 calc R
H27B H 0.2058 0.3592 0.2819 0.080 Uiso 1 1 calc R
C28 C 0.1049(7) 0.3973(6) 0.1834(5) 0.0697(19) Uani 1 1 d .
H28 H 0.0243 0.3528 0.1990 0.084 Uiso 1 1 calc R
C29 C 0.0504(8) 0.5242(8) 0.2190(6) 0.085(2) Uani 1 1 d .
C30 C -0.1048(10) 0.7055(8) 0.1992(7) 0.168(4) Uani 1 1 d D
H30A H -0.0528 0.7368 0.2358 0.202 Uiso 1 1 calc R
H30B H -0.0988 0.7541 0.1488 0.202 Uiso 1 1 calc R
C31 C -0.2579(10) 0.7082(8) 0.2441(6) 0.181(5) Uani 1 1 d D
H31A H -0.2998 0.6552 0.2154 0.271 Uiso 1 1 calc R
H31B H -0.3102 0.7888 0.2447 0.271 Uiso 1 1 calc R
H31C H -0.2626 0.6822 0.3013 0.271 Uiso 1 1 calc R
C32 C 0.1497(10) 0.3964(8) 0.0884(6) 0.099(3) Uani 1 1 d .
C33 C 0.2719(12) 0.4632(9) -0.0318(7) 0.200(5) Uani 1 1 d D
H33A H 0.3587 0.4040 -0.0509 0.240 Uiso 1 1 calc R
H33B H 0.1948 0.4396 -0.0531 0.240 Uiso 1 1 calc R
C34 C 0.2963(14) 0.5824(10) -0.0610(7) 0.257 Uani 1 1 d D
H34A H 0.2094 0.6397 -0.0415 0.386 Uiso 1 1 calc R
H34B H 0.3233 0.5816 -0.1218 0.386 Uiso 1 1 calc R
H34C H 0.3722 0.6046 -0.0389 0.386 Uiso 1 1 calc R
N1 N 0.5775(5) 0.2949(4) 0.3655(3) 0.0626(15) Uani 1 1 d .
N2 N 0.1168(5) 0.1552(4) 0.2754(3) 0.0553(14) Uani 1 1 d .
O1 O 0.7589(5) 0.3815(5) 0.2812(3) 0.1092(19) Uani 1 1 d .
O2 O 0.4270(5) 0.2302(4) 0.4842(3) 0.0915(16) Uani 1 1 d .
O3 O 0.1205(4) 0.2321(4) 0.4060(3) 0.0875(15) Uani 1 1 d .
O4 O 0.0378(5) 0.0679(4) 0.1717(3) 0.0890(16) Uani 1 1 d .
O5 O 0.4841(5) 0.1970(5) 0.0905(3) 0.1011(19) Uani 1 1 d .
O6 O 0.6176(6) 0.0548(5) 0.1503(3) 0.0999(17) Uani 1 1 d .
O7 O 0.3474(5) -0.0553(4) 0.1860(3) 0.0885(15) Uani 1 1 d .
O8 O 0.3869(6) -0.0516(4) 0.3150(3) 0.1037(18) Uani 1 1 d .
O9 O -0.0441(6) 0.5804(5) 0.1764(4) 0.1136(18) Uani 1 1 d .
O10 O 0.0842(7) 0.5703(5) 0.2726(4) 0.150(3) Uani 1 1 d .
O11 O 0.1114(7) 0.3275(5) 0.0449(4) 0.153(3) Uani 1 1 d .
O12 O 0.2329(7) 0.4723(6) 0.0594(4) 0.123(2) Uani 1 1 d .

loop_
_atom_site_aniso_label
_atom_site_aniso_U_11
_atom_site_aniso_U_22
_atom_site_aniso_U_33
_atom_site_aniso_U_23
_atom_site_aniso_U_13
_atom_site_aniso_U_12
C1 0.064(5) 0.083(6) 0.088(7) -0.004(5) -0.004(5) -0.024(4)
C2 0.061(5) 0.071(5) 0.082(6) -0.005(5) -0.027(5) -0.010(4)
C3 0.071(5) 0.116(7) 0.128(8) -0.013(6) -0.028(5) -0.038(5)
C4 0.096(7) 0.129(8) 0.109(8) -0.024(6) -0.032(6) -0.033(6)
C5 0.100(7) 0.144(8) 0.097(7) -0.012(6) -0.047(6) -0.023(6)
C6 0.097(6) 0.111(6) 0.073(6) 0.007(5) -0.036(5) -0.028(5)
C7 0.053(4) 0.078(5) 0.073(5) 0.004(5) -0.024(4) -0.015(4)
C8 0.061(5) 0.079(6) 0.065(6) 0.008(4) -0.017(4) -0.017(4)
C9 0.068(5) 0.073(5) 0.056(4) -0.004(4) -0.011(4) -0.013(4)
C10 0.046(4) 0.094(5) 0.065(5) -0.002(4) -0.014(4) -0.022(4)
C11 0.045(4) 0.067(5) 0.052(4) 0.001(4) -0.008(4) -0.007(4)
C12 0.054(5) 0.086(7) 0.087(7) -0.023(5) -0.024(5) 0.003(5)
C13 0.130(8) 0.179(11) 0.107(8) -0.009(7) -0.027(7) -0.010(8)
C14 0.298(15) 0.176(11) 0.119(9) -0.023(8) 0.059(9) -0.056(11)
C15 0.060(5) 0.088(7) 0.061(5) -0.002(5) -0.014(4) -0.005(4)
C16 0.266(12) 0.069(7) 0.140(9) 0.008(6) -0.083(9) -0.046(7)
C17 0.48(2) 0.145(11) 0.213(14) -0.019(10) -0.063(15) -0.134(13)
C18 0.051(5) 0.068(5) 0.060(5) -0.012(4) -0.013(4) 0.003(4)
C19 0.044(4) 0.069(5) 0.053(5) 0.009(4) -0.002(4) -0.001(4)
C20 0.059(5) 0.092(6) 0.096(7) 0.010(5) -0.016(5) -0.002(5)
C21 0.073(6) 0.111(7) 0.082(6) 0.035(6) -0.003(5) -0.009(5)
C22 0.072(6) 0.094(7) 0.121(8) 0.027(6) -0.001(6) -0.030(5)
C23 0.065(5) 0.083(6) 0.090(6) 0.001(5) -0.002(5) -0.021(4)
C24 0.051(4) 0.061(5) 0.068(5) 0.001(4) -0.006(4) -0.009(4)
C25 0.062(5) 0.072(5) 0.055(5) -0.008(4) -0.009(4) -0.009(4)
C26 0.050(4) 0.057(5) 0.053(4) -0.002(3) -0.010(3) -0.013(4)
C27 0.058(4) 0.076(6) 0.071(5) 0.001(4) -0.030(4) -0.007(4)
C28 0.074(5) 0.056(6) 0.085(6) 0.005(5) -0.029(4) -0.012(4)
C29 0.080(6) 0.072(7) 0.110(7) 0.016(6) -0.038(5) -0.013(5)
C30 0.112(8) 0.077(8) 0.296(14) -0.035(8) -0.030(9) 0.019(7)
C31 0.134(9) 0.113(8) 0.275(13) -0.070(8) -0.009(9) -0.011(7)
C32 0.136(8) 0.082(7) 0.093(8) 0.001(6) -0.057(7) -0.020(6)
C33 0.222(12) 0.259(14) 0.108(9) -0.008(9) 0.015(8) -0.082(10)
C34 0.383 0.309 0.145 0.069 -0.069 -0.239
N1 0.054(3) 0.074(4) 0.064(4) -0.002(3) -0.013(3) -0.024(3)
N2 0.043(3) 0.066(4) 0.058(4) -0.004(3) -0.009(3) -0.013(3)
O1 0.105(4) 0.146(5) 0.086(4) 0.011(4) -0.005(3) -0.075(4)
O2 0.078(3) 0.127(4) 0.077(3) 0.010(3) -0.013(3) -0.046(3)
O3 0.069(3) 0.131(4) 0.064(3) -0.024(3) -0.013(3) -0.022(3)
O4 0.079(3) 0.130(4) 0.067(3) -0.019(3) -0.011(3) -0.049(3)
O5 0.088(4) 0.132(5) 0.072(4) 0.023(3) -0.010(3) -0.003(3)
O6 0.074(4) 0.129(5) 0.076(4) 0.002(3) 0.008(3) 0.002(3)
O7 0.116(4) 0.067(4) 0.092(4) 0.000(3) -0.043(3) -0.015(3)
O8 0.146(5) 0.090(4) 0.081(4) 0.015(3) -0.041(4) -0.018(3)
O9 0.101(4) 0.080(5) 0.166(5) -0.004(4) -0.055(4) 0.000(3)
O10 0.209(7) 0.100(5) 0.168(6) -0.052(4) -0.120(5) 0.011(4)
O11 0.238(7) 0.116(5) 0.128(5) -0.019(4) -0.086(5) -0.031(5)
O12 0.154(6) 0.145(6) 0.069(4) 0.005(4) -0.006(4) -0.051(4)

loop_
_atom_type_symbol
_atom_type_description
_atom_type_scat_dispersion_real
_atom_type_scat_dispersion_imag
_atom_type_scat_source
C C 0.0033 0.0016 'International Tables Vol C Tables 4.2.6.8 and 6.1.1.4'
H H 0.0000 0.0000 'International Tables Vol C Tables 4.2.6.8 and 6.1.1.4'
N N 0.0061 0.0033 'International Tables Vol C Tables 4.2.6.8 and 6.1.1.4'
O O 0.0106 0.0060 'International Tables Vol C Tables 4.2.6.8 and 6.1.1.4'

loop_
_geom_angle_atom_site_label_1
_geom_angle_atom_site_label_2
_geom_angle_atom_site_label_3
_geom_angle
O1 C1 N1 123.2(7)
O1 C1 C2 130.9(7)
N1 C1 C2 105.9(6)
C7 C2 C3 120.6(7)
C7 C2 C1 109.6(6)
C3 C2 C1 129.8(8)
C2 C3 C4 118.0(8)
C2 C3 H3 121.0
C4 C3 H3 121.0
C5 C4 C3 119.9(8)
C5 C4 H4 120.0
C3 C4 H4 120.0
C4 C5 C6 121.8(8)
C4 C5 H5 119.1
C6 C5 H5 119.1
C7 C6 C5 117.3(7)
C7 C6 H6 121.3
C5 C6 H6 121.3
C6 C7 C2 122.3(7)
C6 C7 C8 130.2(7)
C2 C7 C8 107.4(6)
O2 C8 N1 125.1(6)
O2 C8 C7 128.1(7)
N1 C8 C7 106.9(6)
C10 C9 N1 126.2(6)
C10 C9 H9 116.9
N1 C9 H9 116.9
C9 C10 C11 125.5(6)
C9 C10 H10 117.2
C11 C10 H10 117.2
C12 C11 C10 111.9(5)
C12 C11 C15 108.2(6)
C10 C11 C15 108.2(5)
C12 C11 C26 106.6(5)
C10 C11 C26 113.4(5)
C15 C11 C26 108.4(5)
O5 C12 O6 124.3(8)
O5 C12 C11 127.2(7)
O6 C12 C11 108.5(7)
C14 C13 O6 100.1(7)
C14 C13 H13A 111.7
O6 C13 H13A 111.7
C14 C13 H13B 111.7
O6 C13 H13B 111.7
H13A C13 H13B 109.5
C13 C14 H14A 109.5
C13 C14 H14B 109.5
H14A C14 H14B 109.5
C13 C14 H14C 109.5
H14A C14 H14C 109.5
H14B C14 H14C 109.5
O8 C15 O7 124.4(8)
O8 C15 C11 125.2(7)
O7 C15 C11 110.5(7)
C17 C16 O7 107.9(7)
C17 C16 H16A 110.1
O7 C16 H16A 110.1
C17 C16 H16B 110.1
O7 C16 H16B 110.1
H16A C16 H16B 108.4
C16 C17 H17A 109.5
C16 C17 H17B 109.5
H17A C17 H17B 109.5
C16 C17 H17C 109.5
H17A C17 H17C 109.5
H17B C17 H17C 109.5
O3 C18 N2 125.4(6)
O3 C18 C19 129.2(7)
N2 C18 C19 105.4(6)
C24 C19 C20 121.0(7)
C24 C19 C18 109.1(6)
C20 C19 C18 129.9(7)
C19 C20 C21 117.6(7)
C19 C20 H20 121.2
C21 C20 H20 121.2
C22 C21 C20 120.4(8)
C22 C21 H21 119.8
C20 C21 H21 119.8
C21 C22 C23 122.5(8)
C21 C22 H22 118.7
C23 C22 H22 118.7
C24 C23 C22 115.9(7)
C24 C23 H23 122.1
C22 C23 H23 122.1
C19 C24 C23 122.6(7)
C19 C24 C25 108.5(6)
C23 C24 C25 128.9(7)
O4 C25 N2 124.2(6)
O4 C25 C24 129.2(6)
N2 C25 C24 106.5(6)
N2 C26 C27 111.5(5)
N2 C26 C11 112.8(5)
C27 C26 C11 112.8(5)
N2 C26 H26 106.4
C27 C26 H26 106.4
C11 C26 H26 106.4
C26 C27 C28 112.4(5)
C26 C27 H27A 109.1
C28 C27 H27A 109.1
C26 C27 H27B 109.1
C28 C27 H27B 109.1
H27A C27 H27B 107.9
C29 C28 C32 111.3(6)
C29 C28 C27 111.1(6)
C32 C28 C27 112.3(6)
C29 C28 H28 107.3
C32 C28 H28 107.3
C27 C28 H28 107.3
O10 C29 O9 123.3(9)
O10 C29 C28 127.8(8)
O9 C29 C28 108.8(7)
C31 C30 O9 106.6(7)
C31 C30 H30A 110.4
O9 C30 H30A 110.4
C31 C30 H30B 110.4
O9 C30 H30B 110.4
H30A C30 H30B 108.6
C30 C31 H31A 109.5
C30 C31 H31B 109.5
H31A C31 H31B 109.5
C30 C31 H31C 109.5
H31A C31 H31C 109.5
H31B C31 H31C 109.5
O11 C32 O12 124.8(9)
O11 C32 C28 121.9(9)
O12 C32 C28 113.3(8)
C34 C33 O12 105.8(9)
C34 C33 H33A 110.6
O12 C33 H33A 110.6
C34 C33 H33B 110.6
O12 C33 H33B 110.6
H33A C33 H33B 108.7
C33 C34 H34A 109.5
C33 C34 H34B 109.5
H34A C34 H34B 109.5
C33 C34 H34C 109.5
H34A C34 H34C 109.5
H34B C34 H34C 109.5
C8 N1 C9 127.8(5)
C8 N1 C1 110.3(6)
C9 N1 C1 121.9(6)
C18 N2 C25 110.3(5)
C18 N2 C26 127.5(5)
C25 N2 C26 122.2(5)
C12 O6 C13 116.4(6)
C15 O7 C16 112.7(6)
C29 O9 C30 117.2(7)
C32 O12 C33 109.1(8)

loop_
_geom_bond_atom_site_label_1
_geom_bond_atom_site_label_2
_geom_bond_distance
C1 O1 1.199(7)
C1 N1 1.419(7)
C1 C2 1.473(9)
C2 C7 1.376(8)
C2 C3 1.381(8)
C3 C4 1.394(9)
C3 H3 0.9300
C4 C5 1.373(9)
C4 H4 0.9300
C5 C6 1.392(9)
C5 H5 0.9300
C6 C7 1.351(8)
C6 H6 0.9300
C7 C8 1.488(8)
C8 O2 1.203(6)
C8 N1 1.403(7)
C9 C10 1.299(7)
C9 N1 1.425(7)
C9 H9 0.9300
C10 C11 1.506(7)
C10 H10 0.9300
C11 C12 1.539(9)
C11 C15 1.539(8)
C11 C26 1.552(7)
C12 O5 1.177(8)
C12 O6 1.348(7)
C13 C14 1.458(5)
C13 O6 1.511(9)
C13 H13A 0.9700
C13 H13B 0.9700
C14 H14A 0.9600
C14 H14B 0.9600
C14 H14C 0.9600
C15 O8 1.179(7)
C15 O7 1.327(7)
C16 C17 1.449(5)
C16 O7 1.479(8)
C16 H16A 0.9700
C16 H16B 0.9700
C17 H17A 0.9600
C17 H17B 0.9600
C17 H17C 0.9600
C18 O3 1.207(6)
C18 N2 1.400(7)
C18 C19 1.483(8)
C19 C24 1.349(7)
C19 C20 1.369(8)
C20 C21 1.402(8)
C20 H20 0.9300
C21 C22 1.348(9)
C21 H21 0.9300
C22 C23 1.380(8)
C22 H22 0.9300
C23 C24 1.390(8)
C23 H23 0.9300
C24 C25 1.465(8)
C25 O4 1.204(6)
C25 N2 1.404(7)
C26 N2 1.457(6)
C26 C27 1.524(7)
C26 H26 0.9800
C27 C28 1.530(7)
C27 H27A 0.9700
C27 H27B 0.9700
C28 C29 1.514(9)
C28 C32 1.501(9)
C28 H28 0.9800
C29 O10 1.161(8)
C29 O9 1.339(7)
C30 C31 1.486(5)
C30 O9 1.451(8)
C30 H30A 0.9700
C30 H30B 0.9700
C31 H31A 0.9600
C31 H31B 0.9600
C31 H31C 0.9600
C32 O11 1.218(8)
C32 O12 1.281(9)
C33 C34 1.454(5)
C33 O12 1.441(9)
C33 H33A 0.9700
C33 H33B 0.9700
C34 H34A 0.9600
C34 H34B 0.9600
C34 H34C 0.9600

loop_
_geom_torsion_atom_site_label_1
_geom_torsion_atom_site_label_2
_geom_torsion_atom_site_label_3
_geom_torsion_atom_site_label_4
_geom_torsion
O1 C1 C2 C7 -176.6(8)
N1 C1 C2 C7 0.8(7)
O1 C1 C2 C3 2.1(14)
N1 C1 C2 C3 179.5(7)
C7 C2 C3 C4 -1.5(11)
C1 C2 C3 C4 180.0(7)
C2 C3 C4 C5 1.8(12)
C3 C4 C5 C6 -0.5(13)
C4 C5 C6 C7 -1.3(12)
C5 C6 C7 C2 1.7(11)
C5 C6 C7 C8 -179.9(7)
C3 C2 C7 C6 -0.3(11)
C1 C2 C7 C6 178.5(6)
C3 C2 C7 C8 -179.0(6)
C1 C2 C7 C8 -0.2(7)
C6 C7 C8 O2 1.8(12)
C2 C7 C8 O2 -179.6(7)
C6 C7 C8 N1 -179.1(7)
C2 C7 C8 N1 -0.5(7)
N1 C9 C10 C11 179.1(5)
C9 C10 C11 C12 12.6(9)
C9 C10 C11 C15 131.7(7)
C9 C10 C11 C26 -108.0(7)
C10 C11 C12 O5 -109.4(8)
C15 C11 C12 O5 131.4(8)
C26 C11 C12 O5 15.0(10)
C10 C11 C12 O6 70.0(7)
C15 C11 C12 O6 -49.2(7)
C26 C11 C12 O6 -165.5(5)
C12 C11 C15 O8 127.2(7)
C10 C11 C15 O8 5.8(9)
C26 C11 C15 O8 -117.5(7)
C12 C11 C15 O7 -53.2(7)
C10 C11 C15 O7 -174.6(5)
C26 C11 C15 O7 62.1(6)
O3 C18 C19 C24 175.4(7)
N2 C18 C19 C24 -3.2(7)
O3 C18 C19 C20 -4.6(12)
N2 C18 C19 C20 176.8(6)
C24 C19 C20 C21 1.4(10)
C18 C19 C20 C21 -178.6(6)
C19 C20 C21 C22 -2.9(11)
C20 C21 C22 C23 2.7(12)
C21 C22 C23 C24 -0.8(11)
C20 C19 C24 C23 0.5(10)
C18 C19 C24 C23 -179.5(6)
C20 C19 C24 C25 -178.6(6)
C18 C19 C24 C25 1.5(7)
C22 C23 C24 C19 -0.8(10)
C22 C23 C24 C25 178.0(6)
C19 C24 C25 O4 -179.3(7)
C23 C24 C25 O4 1.7(12)
C19 C24 C25 N2 0.9(7)
C23 C24 C25 N2 -178.1(6)
C12 C11 C26 N2 153.8(5)
C10 C11 C26 N2 -82.7(7)
C15 C11 C26 N2 37.5(7)
C12 C11 C26 C27 -78.8(6)
C10 C11 C26 C27 44.7(7)
C15 C11 C26 C27 164.9(5)
N2 C26 C27 C28 -69.7(6)
C11 C26 C27 C28 162.2(5)
C26 C27 C28 C29 156.0(5)
C26 C27 C28 C32 -78.6(7)
C32 C28 C29 O10 -130.2(10)
C27 C28 C29 O10 -4.3(11)
C32 C28 C29 O9 48.0(8)
C27 C28 C29 O9 173.9(6)
C29 C28 C32 O11 -132.4(8)
C27 C28 C32 O11 102.3(9)
C29 C28 C32 O12 49.0(9)
C27 C28 C32 O12 -76.3(9)
O2 C8 N1 C9 -1.7(10)
C7 C8 N1 C9 179.1(5)
O2 C8 N1 C1 -179.8(7)
C7 C8 N1 C1 1.0(7)
C10 C9 N1 C8 3.3(10)
C10 C9 N1 C1 -178.8(6)
O1 C1 N1 C8 176.6(7)
C2 C1 N1 C8 -1.1(7)
O1 C1 N1 C9 -1.6(11)
C2 C1 N1 C9 -179.3(5)
O3 C18 N2 C25 -174.9(6)
C19 C18 N2 C25 3.8(6)
O3 C18 N2 C26 2.9(10)
C19 C18 N2 C26 -178.4(5)
O4 C25 N2 C18 177.2(6)
C24 C25 N2 C18 -3.0(7)
O4 C25 N2 C26 -0.8(10)
C24 C25 N2 C26 179.1(5)
C27 C26 N2 C18 -58.4(7)
C11 C26 N2 C18 69.8(7)
C27 C26 N2 C25 119.1(6)
C11 C26 N2 C25 -112.7(6)
O5 C12 O6 C13 4.3(11)
C11 C12 O6 C13 -175.2(6)
C14 C13 O6 C12 -98.2(9)
O8 C15 O7 C16 3.5(10)
C11 C15 O7 C16 -176.1(6)
C17 C16 O7 C15 -173.8(9)
O10 C29 O9 C30 0.6(12)
C28 C29 O9 C30 -177.7(6)
C31 C30 O9 C29 -108.5(9)
O11 C32 O12 C33 0.4(13)
C28 C32 O12 C33 178.9(7)
C34 C33 O12 C32 150.8(9)
